data_4503322
loop_
_publ_author_name
'Li, Shun-Li'
'Lan, Ya-Qian'
'Ma, Jian-Fang'
'Fu, Yao-Mei'
'Yang, Jin'
'Ping, Guang-Ju'
'Liu, Jie'
'Su, Zhong-Min'

_publ_section_title
;
 Structures and Luminescent Properties of a Series of Zinc(II) and
 Cadmium(II) 4,4&#x2032;-Oxydiphthalate Coordination Polymers with Various
 Ligands Based on Bis(pyridyl imidazole) under Hydrothermal Conditions
;
_journal_issue 5
_journal_name_full 'Crystal Growth &amp; Design'
_journal_page_first 1610
_journal_paper_doi 10.1021/cg700994p
_journal_volume 8
_journal_year 2008
_chemical_formula_moiety 'C56 H34 Cd3 N6 O18 '
_chemical_formula_sum 'C28 H17 Cd1.5 N3 O9'
_chemical_formula_weight 708.05
_chemical_name_systematic
;
 ?
;
_space_group_IT_number 15
_symmetry_cell_setting monoclinic
_symmetry_space_group_name_Hall '-C 2yc'
_symmetry_space_group_name_H-M 'C 1 2/c 1'
_atom_sites_solution_hydrogens geom
_atom_sites_solution_primary direct
_atom_sites_solution_secondary difmap
_audit_creation_method SHELXL-97
_cell_angle_alpha 90.00
_cell_angle_beta 125.1300(10)
_cell_angle_gamma 90.00
_cell_formula_units_Z 8
_cell_length_a 23.2040(7)
_cell_length_b 16.0070(7)
_cell_length_c 17.0870(8)
_cell_measurement_reflns_used 14263
_cell_measurement_temperature 293(2)
_cell_measurement_theta_max 28.62
_cell_measurement_theta_min 1.66
_cell_volume 5190.5(4)
_computing_cell_refinement 'SMART (Bruker, 1997)'
_computing_data_collection 'SMART (Bruker, 1997)'
_computing_data_reduction SAINT
_computing_molecular_graphics 'SHELXTL-PLUS (Sheldrick, 1990)'
_computing_publication_material SHELXL-97
_computing_structure_refinement 'SHELXL-97 (Sheldrick, 1997)'
_computing_structure_solution 'SHELXS-97(Sheldrick, 1997)'
_diffrn_ambient_temperature 293(2)
_diffrn_measured_fraction_theta_full 0.997
_diffrn_measured_fraction_theta_max 0.922
_diffrn_measurement_device_type 'Bruker APEX CCD area-detector'
_diffrn_measurement_method '\w scans'
_diffrn_radiation_monochromator graphite
_diffrn_radiation_source 'fine-focus sealed tube'
_diffrn_radiation_type MoK\a
_diffrn_radiation_wavelength 0.71069
_diffrn_reflns_av_R_equivalents 0.0355
_diffrn_reflns_av_sigmaI/netI 0.0453
_diffrn_reflns_limit_h_max 31
_diffrn_reflns_limit_h_min -30
_diffrn_reflns_limit_k_max 20
_diffrn_reflns_limit_k_min -21
_diffrn_reflns_limit_l_max 22
_diffrn_reflns_limit_l_min -20
_diffrn_reflns_number 15774
_diffrn_reflns_theta_full 25.00
_diffrn_reflns_theta_max 28.62
_diffrn_reflns_theta_min 1.66
_diffrn_standards_number 0
_exptl_absorpt_coefficient_mu 1.303
_exptl_absorpt_correction_T_max 0.651
_exptl_absorpt_correction_T_min 0.632
_exptl_absorpt_correction_type multi-scan
_exptl_absorpt_process_details 'SADABS(Sheldrick, 1996)'
_exptl_crystal_colour colorless
_exptl_crystal_density_diffrn 1.812
_exptl_crystal_density_method 'not measured'
_exptl_crystal_description block
_exptl_crystal_F_000 2800
_exptl_crystal_size_max 0.36
_exptl_crystal_size_mid 0.34
_exptl_crystal_size_min 0.33
_refine_diff_density_max 2.050
_refine_diff_density_min -1.362
_refine_diff_density_rms 0.108
_refine_ls_extinction_method none
_refine_ls_goodness_of_fit_ref 1.035
_refine_ls_hydrogen_treatment constr
_refine_ls_matrix_type full
_refine_ls_number_parameters 375
_refine_ls_number_reflns 6131
_refine_ls_number_restraints 0
_refine_ls_restrained_S_all 1.035
_refine_ls_R_factor_all 0.0650
_refine_ls_R_factor_gt 0.0445
_refine_ls_shift/su_max 0.001
_refine_ls_shift/su_mean 0.000
_refine_ls_structure_factor_coef Fsqd
_refine_ls_weighting_details 'calc w=1/[\s^2^(Fo^2^)+(0.0632P)^2^+10.9808P] where P=(Fo^2^+2Fc^2^)/3'
_refine_ls_weighting_scheme calc
_refine_ls_wR_factor_gt 0.1149
_refine_ls_wR_factor_ref 0.1272
_reflns_number_gt 4580
_reflns_number_total 6131
_reflns_threshold_expression >2sigma(I)
_cod_data_source_file cg700994p-file003.cif
_cod_data_source_block 6
_cod_depositor_comments
;
The following automatic conversions were performed:

'_symmetry_cell_setting' value 'Monoclinic' changed to 'monoclinic'
according to /home/saulius/struct/CIF-dictionaries/cif_core.dic
dictionary named 'cif_core.dic' version 2.4.1 from 2010-06-29.

Automatic conversion script
Id: cif_fix_values 1715 2011-07-08 13:25:40Z adriana 
;
_cod_original_sg_symbol_H-M C2/c
_cod_original_formula_sum 'C28 H17 Cd1.50 N3 O9'
_cod_database_code 4503322

loop_
_symmetry_equiv_pos_as_xyz
'x, y, z'
'-x, y, -z+1/2'
'x+1/2, y+1/2, z'
'-x+1/2, y+1/2, -z+1/2'
'-x, -y, -z'
'x, -y, z-1/2'
'-x+1/2, -y+1/2, -z'
'x+1/2, -y+1/2, z-1/2'

loop_
_atom_site_label
_atom_site_type_symbol
_atom_site_fract_x
_atom_site_fract_y
_atom_site_fract_z
_atom_site_U_iso_or_equiv
_atom_site_adp_type
_atom_site_occupancy
_atom_site_symmetry_multiplicity
_atom_site_calc_flag
_atom_site_refinement_flags
Cd1 Cd 0.5000 0.31154(3) -0.2500 0.03729(13) Uani 1 2 d S
Cd2 Cd 0.692760(18) 0.338398(19) 0.00499(2) 0.04176(12) Uani 1 1 d .
C1 C 0.5501(3) 0.2468(4) 0.1416(4) 0.0631(15) Uani 1 1 d .
C2 C 0.4965(2) 0.2010(3) 0.0498(3) 0.0410(10) Uani 1 1 d .
C3 C 0.4450(3) 0.1597(3) 0.0540(4) 0.0508(12) Uani 1 1 d .
H3 H 0.4464 0.1649 0.1094 0.061 Uiso 1 1 calc R
C4 C 0.3922(3) 0.1118(3) -0.0201(4) 0.0478(12) Uani 1 1 d .
H4 H 0.3587 0.0856 -0.0151 0.057 Uiso 1 1 calc R
C5 C 0.3907(2) 0.1037(3) -0.1009(3) 0.0428(11) Uani 1 1 d .
C6 C 0.4398(3) 0.1449(3) -0.1081(4) 0.0431(11) Uani 1 1 d .
H6 H 0.4373 0.1394 -0.1641 0.052 Uiso 1 1 calc R
C7 C 0.4922(2) 0.1935(3) -0.0357(3) 0.0349(9) Uani 1 1 d .
C8 C 0.2873(3) 0.0177(3) -0.1845(3) 0.0436(11) Uani 1 1 d .
C9 C 0.2973(2) -0.0630(3) -0.1517(3) 0.0427(10) Uani 1 1 d .
H9 H 0.3414 -0.0880 -0.1219 0.051 Uiso 1 1 calc R
C10 C 0.2409(2) -0.1075(3) -0.1631(3) 0.0325(9) Uani 1 1 d .
C11 C 0.1757(2) -0.0679(2) -0.2086(3) 0.0325(9) Uani 1 1 d .
C12 C 0.1675(3) 0.0137(3) -0.2422(4) 0.0439(11) Uani 1 1 d .
H12 H 0.1235 0.0392 -0.2734 0.053 Uiso 1 1 calc R
C13 C 0.2232(3) 0.0571(3) -0.2301(4) 0.0463(11) Uani 1 1 d .
H13 H 0.2176 0.1116 -0.2521 0.056 Uiso 1 1 calc R
C14 C 0.2542(2) -0.1967(3) -0.1293(4) 0.0405(10) Uani 1 1 d .
C15 C 0.5385(2) 0.2353(3) -0.0616(3) 0.0371(10) Uani 1 1 d .
C16 C 0.1132(2) -0.1112(3) -0.2231(3) 0.0367(9) Uani 1 1 d .
C17 C 0.8514(3) 0.4149(4) 0.1143(4) 0.0682(17) Uani 1 1 d .
H17 H 0.8600 0.3627 0.0991 0.082 Uiso 1 1 calc R
C18 C 0.9061(3) 0.4679(5) 0.1647(4) 0.0723(18) Uani 1 1 d .
H18 H 0.9506 0.4530 0.1818 0.087 Uiso 1 1 calc R
C19 C 0.8951(3) 0.5436(4) 0.1905(4) 0.0588(14) Uani 1 1 d .
H19 H 0.9323 0.5806 0.2272 0.071 Uiso 1 1 calc R
C20 C 0.8278(2) 0.5639(3) 0.1608(3) 0.0478(11) Uani 1 1 d .
H20 H 0.8190 0.6154 0.1773 0.057 Uiso 1 1 calc R
C21 C 0.7732(2) 0.5081(3) 0.1066(3) 0.0349(9) Uani 1 1 d .
C22 C 0.6986(2) 0.5222(2) 0.0681(3) 0.0351(9) Uani 1 1 d .
C23 C 0.5879(3) 0.4918(3) -0.0057(4) 0.0549(13) Uani 1 1 d .
H23 H 0.5456 0.4624 -0.0384 0.066 Uiso 1 1 calc R
C24 C 0.5958(3) 0.5727(3) 0.0206(4) 0.0563(13) Uani 1 1 d .
H24 H 0.5602 0.6087 0.0090 0.068 Uiso 1 1 calc R
C25 C 0.6946(3) 0.6771(3) 0.1005(4) 0.0525(13) Uani 1 1 d .
H25A H 0.7323 0.6751 0.1682 0.063 Uiso 1 1 calc R
H25B H 0.6579 0.7132 0.0924 0.063 Uiso 1 1 calc R
C26 C 0.7228(3) 0.7144(3) 0.0468(3) 0.0401(10) Uani 1 1 d .
C27 C 0.6923(3) 0.6972(3) -0.0493(3) 0.0463(11) Uani 1 1 d .
H27 H 0.6532 0.6623 -0.0827 0.056 Uiso 1 1 calc R
C28 C 0.7800(3) 0.7679(3) 0.0952(3) 0.0446(11) Uani 1 1 d .
H28 H 0.8000 0.7807 0.1591 0.054 Uiso 1 1 calc R
N1 N 0.65202(19) 0.4600(2) 0.0233(3) 0.0429(9) Uani 1 1 d .
N2 N 0.6657(2) 0.5922(2) 0.0675(3) 0.0412(9) Uani 1 1 d .
N3 N 0.7854(2) 0.4330(2) 0.0846(3) 0.0484(10) Uani 1 1 d .
O1 O 0.2728(2) -0.2082(2) -0.0453(3) 0.0590(10) Uani 1 1 d .
O2 O 0.2505(3) -0.2524(3) -0.1805(3) 0.0772(13) Uani 1 1 d .
O3 O 0.3424(2) 0.0579(2) -0.1804(3) 0.0634(11) Uani 1 1 d .
O4 O 0.5523(3) 0.2343(4) 0.2128(3) 0.118(2) Uani 1 1 d .
O5 O 0.5935(3) 0.2993(3) 0.1446(3) 0.0958(17) Uani 1 1 d .
H5 H 0.5863 0.3021 0.0917 0.144 Uiso 1 1 calc R
O6 O 0.52656(17) 0.2158(2) -0.1402(2) 0.0459(8) Uani 1 1 d .
O7 O 0.5855(2) 0.2869(2) -0.0055(3) 0.0618(10) Uani 1 1 d .
O8 O 0.05413(17) -0.1022(3) -0.2991(3) 0.0685(12) Uani 1 1 d .
O9 O 0.12128(16) -0.1594(2) -0.1589(2) 0.0452(8) Uani 1 1 d .

loop_
_atom_site_aniso_label
_atom_site_aniso_U_11
_atom_site_aniso_U_22
_atom_site_aniso_U_33
_atom_site_aniso_U_23
_atom_site_aniso_U_13
_atom_site_aniso_U_12
Cd1 0.0248(2) 0.0449(3) 0.0433(3) 0.000 0.0203(2) 0.000
Cd2 0.0449(2) 0.02992(18) 0.0417(2) 0.00144(13) 0.01986(17) 0.00105(13)
C1 0.053(3) 0.084(4) 0.050(3) -0.013(3) 0.028(3) -0.021(3)
C2 0.035(2) 0.045(2) 0.042(2) 0.001(2) 0.021(2) -0.007(2)
C3 0.048(3) 0.063(3) 0.044(3) 0.001(2) 0.029(2) -0.011(2)
C4 0.046(3) 0.055(3) 0.052(3) -0.005(2) 0.033(2) -0.019(2)
C5 0.044(3) 0.039(2) 0.047(3) -0.006(2) 0.027(2) -0.017(2)
C6 0.047(3) 0.043(2) 0.048(3) -0.008(2) 0.032(2) -0.015(2)
C7 0.031(2) 0.031(2) 0.044(2) 0.0022(18) 0.023(2) -0.0020(17)
C8 0.050(3) 0.045(3) 0.048(3) -0.010(2) 0.035(2) -0.023(2)
C9 0.029(2) 0.054(3) 0.044(3) -0.006(2) 0.020(2) -0.008(2)
C10 0.031(2) 0.032(2) 0.037(2) -0.0007(17) 0.0203(19) -0.0021(16)
C11 0.029(2) 0.029(2) 0.039(2) 0.0012(17) 0.0201(18) -0.0044(16)
C12 0.048(3) 0.034(2) 0.053(3) 0.009(2) 0.031(2) 0.008(2)
C13 0.063(3) 0.031(2) 0.057(3) 0.003(2) 0.041(3) -0.008(2)
C14 0.034(2) 0.039(2) 0.049(3) 0.003(2) 0.024(2) 0.0013(19)
C15 0.033(2) 0.034(2) 0.047(3) 0.0033(19) 0.025(2) -0.0038(18)
C16 0.029(2) 0.040(2) 0.038(2) 0.0047(19) 0.0173(19) -0.0029(18)
C17 0.044(3) 0.078(4) 0.064(4) -0.019(3) 0.020(3) 0.014(3)
C18 0.038(3) 0.106(5) 0.057(4) -0.009(4) 0.019(3) 0.002(3)
C19 0.036(3) 0.077(4) 0.046(3) 0.005(3) 0.014(2) -0.014(3)
C20 0.039(3) 0.041(2) 0.047(3) 0.007(2) 0.015(2) -0.004(2)
C21 0.032(2) 0.035(2) 0.033(2) 0.0044(17) 0.0156(18) -0.0002(17)
C22 0.038(2) 0.0276(19) 0.040(2) 0.0012(17) 0.023(2) -0.0019(17)
C23 0.033(3) 0.052(3) 0.073(4) -0.004(3) 0.027(3) -0.005(2)
C24 0.041(3) 0.053(3) 0.078(4) 0.003(3) 0.036(3) 0.008(2)
C25 0.074(4) 0.030(2) 0.063(3) -0.005(2) 0.046(3) 0.000(2)
C26 0.047(3) 0.0257(19) 0.043(2) 0.0014(18) 0.024(2) 0.0044(19)
C27 0.051(3) 0.038(2) 0.042(3) -0.005(2) 0.023(2) -0.008(2)
C28 0.053(3) 0.036(2) 0.035(2) -0.0049(19) 0.020(2) -0.004(2)
N1 0.0313(19) 0.0349(19) 0.055(2) -0.0018(17) 0.0203(18) -0.0029(16)
N2 0.043(2) 0.0301(18) 0.054(2) 0.0019(17) 0.030(2) 0.0013(16)
N3 0.034(2) 0.046(2) 0.049(2) -0.0094(19) 0.0137(18) 0.0048(17)
O1 0.078(3) 0.044(2) 0.063(2) 0.0174(18) 0.045(2) 0.0149(19)
O2 0.110(4) 0.046(2) 0.073(3) -0.003(2) 0.051(3) 0.010(2)
O3 0.065(2) 0.078(3) 0.062(2) -0.028(2) 0.045(2) -0.050(2)
O4 0.110(4) 0.190(6) 0.054(3) -0.038(3) 0.047(3) -0.080(4)
O5 0.092(3) 0.130(4) 0.070(3) -0.049(3) 0.050(3) -0.073(3)
O6 0.0468(19) 0.0449(18) 0.056(2) -0.0002(16) 0.0356(17) -0.0076(15)
O7 0.057(2) 0.069(2) 0.063(2) -0.018(2) 0.036(2) -0.036(2)
O8 0.0314(18) 0.092(3) 0.060(2) 0.031(2) 0.0141(17) -0.0081(19)
O9 0.0328(17) 0.055(2) 0.0424(18) 0.0061(15) 0.0187(15) -0.0106(14)

loop_
_atom_type_symbol
_atom_type_description
_atom_type_scat_dispersion_real
_atom_type_scat_dispersion_imag
_atom_type_scat_source
C C 0.0033 0.0016 'International Tables Vol C Tables 4.2.6.8 and 6.1.1.4'
H H 0.0000 0.0000 'International Tables Vol C Tables 4.2.6.8 and 6.1.1.4'
N N 0.0061 0.0033 'International Tables Vol C Tables 4.2.6.8 and 6.1.1.4'
O O 0.0106 0.0060 'International Tables Vol C Tables 4.2.6.8 and 6.1.1.4'
Cd Cd -0.8075 1.2024 'International Tables Vol C Tables 4.2.6.8 and 6.1.1.4'

loop_
_geom_angle_atom_site_label_1
_geom_angle_atom_site_label_2
_geom_angle_atom_site_label_3
_geom_angle
_geom_angle_site_symmetry_1
_geom_angle_site_symmetry_3
O6 Cd1 O6 92.57(17) . 2_654
O6 Cd1 O8 92.86(14) . 4_554
O6 Cd1 O8 140.45(12) 2_654 4_554
O6 Cd1 O8 140.45(12) . 3
O6 Cd1 O8 92.86(14) 2_654 3
O8 Cd1 O8 107.1(2) 4_554 3
O6 Cd1 O9 86.14(11) . 3
O6 Cd1 O9 109.96(12) 2_654 3
O8 Cd1 O9 109.48(12) 4_554 3
O8 Cd1 O9 55.32(11) 3 3
O6 Cd1 O9 109.96(12) . 4_554
O6 Cd1 O9 86.14(11) 2_654 4_554
O8 Cd1 O9 55.32(11) 4_554 4_554
O8 Cd1 O9 109.48(12) 3 4_554
O9 Cd1 O9 157.13(17) 3 4_554
O6 Cd1 C16 113.83(12) . 3
O6 Cd1 C16 103.33(13) 2_654 3
O8 Cd1 C16 110.03(14) 4_554 3
O8 Cd1 C16 27.37(12) 3 3
O9 Cd1 C16 27.97(12) 3 3
O9 Cd1 C16 134.52(13) 4_554 3
O6 Cd1 C16 103.33(13) . 4_554
O6 Cd1 C16 113.83(12) 2_654 4_554
O8 Cd1 C16 27.37(12) 4_554 4_554
O8 Cd1 C16 110.03(14) 3 4_554
O9 Cd1 C16 134.52(13) 3 4_554
O9 Cd1 C16 27.97(12) 4_554 4_554
C16 Cd1 C16 125.33(19) 3 4_554
O1 Cd2 N1 151.47(14) 5_655 .
O1 Cd2 O9 105.96(14) 5_655 3
N1 Cd2 O9 95.13(13) . 3
O1 Cd2 N3 112.81(15) 5_655 .
N1 Cd2 N3 71.19(13) . .
O9 Cd2 N3 118.74(13) 3 .
O1 Cd2 O7 83.04(14) 5_655 .
N1 Cd2 O7 79.50(13) . .
O9 Cd2 O7 85.86(11) 3 .
N3 Cd2 O7 142.66(13) . .
O1 Cd2 O1 68.01(14) 5_655 3
N1 Cd2 O1 137.50(12) . 3
O9 Cd2 O1 75.49(12) 3 3
N3 Cd2 O1 77.41(13) . 3
O7 Cd2 O1 138.94(13) . 3
O4 C1 O5 119.4(5) . .
O4 C1 C2 119.8(5) . .
O5 C1 C2 120.8(5) . .
C3 C2 C7 117.3(4) . .
C3 C2 C1 113.0(4) . .
C7 C2 C1 129.7(4) . .
C4 C3 C2 123.1(5) . .
C4 C3 H3 118.4 . .
C2 C3 H3 118.4 . .
C5 C4 C3 118.2(4) . .
C5 C4 H4 120.9 . .
C3 C4 H4 120.9 . .
C4 C5 O3 125.6(4) . .
C4 C5 C6 120.1(4) . .
O3 C5 C6 114.3(4) . .
C7 C6 C5 122.6(4) . .
C7 C6 H6 118.7 . .
C5 C6 H6 118.7 . .
C6 C7 C2 118.7(4) . .
C6 C7 C15 113.1(4) . .
C2 C7 C15 128.2(4) . .
C9 C8 C13 122.4(4) . .
C9 C8 O3 118.6(5) . .
C13 C8 O3 118.6(4) . .
C8 C9 C10 119.7(4) . .
C8 C9 H9 120.1 . .
C10 C9 H9 120.1 . .
C11 C10 C9 118.3(4) . .
C11 C10 C14 124.2(4) . .
C9 C10 C14 117.4(4) . .
C10 C11 C12 120.1(4) . .
C10 C11 C16 121.4(4) . .
C12 C11 C16 118.5(4) . .
C13 C12 C11 121.2(4) . .
C13 C12 H12 119.4 . .
C11 C12 H12 119.4 . .
C12 C13 C8 118.2(4) . .
C12 C13 H13 120.9 . .
C8 C13 H13 120.9 . .
O2 C14 O1 123.5(5) . .
O2 C14 C10 120.3(4) . .
O1 C14 C10 116.1(4) . .
O6 C15 O7 122.9(4) . .
O6 C15 C7 116.4(4) . .
O7 C15 C7 120.7(4) . .
O8 C16 O9 120.0(4) . .
O8 C16 C11 120.3(4) . .
O9 C16 C11 119.7(4) . .
O8 C16 Cd1 59.4(2) . 3_445
O9 C16 Cd1 60.7(2) . 3_445
C11 C16 Cd1 179.6(4) . 3_445
N3 C17 C18 123.9(6) . .
N3 C17 H17 118.1 . .
C18 C17 H17 118.1 . .
C17 C18 C19 119.0(5) . .
C17 C18 H18 120.5 . .
C19 C18 H18 120.5 . .
C18 C19 C20 118.4(5) . .
C18 C19 H19 120.8 . .
C20 C19 H19 120.8 . .
C19 C20 C21 120.2(5) . .
C19 C20 H20 119.9 . .
C21 C20 H20 119.9 . .
N3 C21 C20 120.6(4) . .
N3 C21 C22 113.3(4) . .
C20 C21 C22 126.1(4) . .
N1 C22 N2 110.2(4) . .
N1 C22 C21 119.7(4) . .
N2 C22 C21 130.0(4) . .
C24 C23 N1 109.1(4) . .
C24 C23 H23 125.5 . .
N1 C23 H23 125.5 . .
C23 C24 N2 107.6(4) . .
C23 C24 H24 126.2 . .
N2 C24 H24 126.2 . .
N2 C25 C26 112.9(4) . .
N2 C25 H25A 109.0 . .
C26 C25 H25A 109.0 . .
N2 C25 H25B 109.0 . .
C26 C25 H25B 109.0 . .
H25A C25 H25B 107.8 . .
C28 C26 C27 119.3(4) . .
C28 C26 C25 118.7(4) . .
C27 C26 C25 122.0(4) . .
C28 C27 C26 120.1(4) 7_665 .
C28 C27 H27 119.9 7_665 .
C26 C27 H27 119.9 . .
C26 C28 C27 120.6(4) . 7_665
C26 C28 H28 119.7 . .
C27 C28 H28 119.7 7_665 .
C22 N1 C23 106.3(4) . .
C22 N1 Cd2 117.1(3) . .
C23 N1 Cd2 136.4(3) . .
C22 N2 C24 106.8(4) . .
C22 N2 C25 129.0(4) . .
C24 N2 C25 123.9(4) . .
C21 N3 C17 117.9(4) . .
C21 N3 Cd2 118.5(3) . .
C17 N3 Cd2 123.5(4) . .
C14 O1 Cd2 108.8(3) . 5_655
C14 O1 Cd2 120.2(3) . 3_445
Cd2 O1 Cd2 111.99(14) 5_655 3_445
C5 O3 C8 119.9(4) . .
C1 O5 H5 109.5 . .
C15 O6 Cd1 121.4(3) . .
C15 O7 Cd2 130.8(3) . .
C16 O8 Cd1 93.2(3) . 3_445
C16 O9 Cd2 135.4(3) . 3_445
C16 O9 Cd1 91.4(3) . 3_445
Cd2 O9 Cd1 123.74(13) 3_445 3_445

loop_
_geom_bond_atom_site_label_1
_geom_bond_atom_site_label_2
_geom_bond_distance
_geom_bond_site_symmetry_2
Cd1 O6 2.217(3) .
Cd1 O6 2.217(3) 2_654
Cd1 O8 2.323(3) 4_554
Cd1 O8 2.323(3) 3
Cd1 O9 2.349(3) 3
Cd1 O9 2.349(3) 4_554
Cd1 C16 2.694(4) 3
Cd1 C16 2.694(4) 4_554
Cd2 O1 2.196(3) 5_655
Cd2 N1 2.262(4) .
Cd2 O9 2.291(3) 3
Cd2 N3 2.323(4) .
Cd2 O7 2.529(3) .
Cd2 O1 2.565(4) 3
C1 O4 1.205(7) .
C1 O5 1.289(7) .
C1 C2 1.516(7) .
C2 C3 1.404(6) .
C2 C7 1.411(6) .
C3 C4 1.381(7) .
C3 H3 0.9300 .
C4 C5 1.367(7) .
C4 H4 0.9300 .
C5 O3 1.374(5) .
C5 C6 1.381(6) .
C6 C7 1.372(6) .
C6 H6 0.9300 .
C7 C15 1.531(6) .
C8 C9 1.373(7) .
C8 C13 1.374(7) .
C8 O3 1.397(5) .
C9 C10 1.402(6) .
C9 H9 0.9300 .
C10 C11 1.393(5) .
C10 C14 1.506(6) .
C11 C12 1.395(6) .
C11 C16 1.492(5) .
C12 C13 1.373(6) .
C12 H12 0.9300 .
C13 H13 0.9300 .
C14 O2 1.217(6) .
C14 O1 1.252(6) .
C15 O6 1.246(5) .
C15 O7 1.259(5) .
C16 O8 1.240(5) .
C16 O9 1.264(5) .
C16 Cd1 2.694(4) 3_445
C17 N3 1.339(6) .
C17 C18 1.347(8) .
C17 H17 0.9300 .
C18 C19 1.361(9) .
C18 H18 0.9300 .
C19 C20 1.376(7) .
C19 H19 0.9300 .
C20 C21 1.383(6) .
C20 H20 0.9300 .
C21 N3 1.337(6) .
C21 C22 1.473(6) .
C22 N1 1.339(5) .
C22 N2 1.353(5) .
C23 C24 1.348(7) .
C23 N1 1.368(6) .
C23 H23 0.9300 .
C24 N2 1.369(6) .
C24 H24 0.9300 .
C25 N2 1.476(6) .
C25 C26 1.522(7) .
C25 H25A 0.9700 .
C25 H25B 0.9700 .
C26 C28 1.385(6) .
C26 C27 1.391(7) .
C27 C28 1.387(7) 7_665
C27 H27 0.9300 .
C28 C27 1.387(7) 7_665
C28 H28 0.9300 .
O1 Cd2 2.196(3) 5_655
O1 Cd2 2.565(4) 3_445
O5 H5 0.8200 .
O8 Cd1 2.323(3) 3_445
O9 Cd2 2.291(3) 3_445
O9 Cd1 2.349(3) 3_445

loop_
_geom_hbond_atom_site_label_D
_geom_hbond_atom_site_label_H
_geom_hbond_atom_site_label_A
_geom_hbond_distance_DH
_geom_hbond_distance_HA
_geom_hbond_distance_DA
_geom_hbond_angle_DHA
O5 H5 O7 0.82 1.67 2.470(6) 165.4

loop_
_geom_torsion_atom_site_label_1
_geom_torsion_atom_site_label_2
_geom_torsion_atom_site_label_3
_geom_torsion_atom_site_label_4
_geom_torsion
_geom_torsion_site_symmetry_1
_geom_torsion_site_symmetry_4
O4 C1 C2 C3 11.9(9) . .
O5 C1 C2 C3 -168.0(6) . .
O4 C1 C2 C7 -167.1(6) . .
O5 C1 C2 C7 13.0(10) . .
C7 C2 C3 C4 1.3(8) . .
C1 C2 C3 C4 -177.8(5) . .
C2 C3 C4 C5 0.6(8) . .
C3 C4 C5 O3 179.4(5) . .
C3 C4 C5 C6 -1.8(8) . .
C4 C5 C6 C7 1.2(8) . .
O3 C5 C6 C7 -179.9(4) . .
C5 C6 C7 C2 0.7(7) . .
C5 C6 C7 C15 -177.8(4) . .
C3 C2 C7 C6 -1.9(7) . .
C1 C2 C7 C6 177.1(5) . .
C3 C2 C7 C15 176.4(4) . .
C1 C2 C7 C15 -4.7(8) . .
C13 C8 C9 C10 -0.9(7) . .
O3 C8 C9 C10 -174.1(4) . .
C8 C9 C10 C11 0.4(6) . .
C8 C9 C10 C14 177.6(4) . .
C9 C10 C11 C12 0.5(6) . .
C14 C10 C11 C12 -176.5(4) . .
C9 C10 C11 C16 -179.8(4) . .
C14 C10 C11 C16 3.2(6) . .
C10 C11 C12 C13 -1.0(7) . .
C16 C11 C12 C13 179.3(4) . .
C11 C12 C13 C8 0.6(7) . .
C9 C8 C13 C12 0.4(7) . .
O3 C8 C13 C12 173.6(4) . .
C11 C10 C14 O2 93.5(6) . .
C9 C10 C14 O2 -83.6(6) . .
C11 C10 C14 O1 -90.5(6) . .
C9 C10 C14 O1 92.5(5) . .
C6 C7 C15 O6 -5.0(6) . .
C2 C7 C15 O6 176.7(4) . .
C6 C7 C15 O7 174.6(4) . .
C2 C7 C15 O7 -3.8(7) . .
C10 C11 C16 O8 -140.1(5) . .
C12 C11 C16 O8 39.5(7) . .
C10 C11 C16 O9 37.4(6) . .
C12 C11 C16 O9 -143.0(5) . .
N3 C17 C18 C19 2.2(10) . .
C17 C18 C19 C20 -2.2(9) . .
C18 C19 C20 C21 0.3(8) . .
C19 C20 C21 N3 1.9(7) . .
C19 C20 C21 C22 -178.5(4) . .
N3 C21 C22 N1 5.2(6) . .
C20 C21 C22 N1 -174.5(4) . .
N3 C21 C22 N2 -172.8(5) . .
C20 C21 C22 N2 7.6(7) . .
N1 C23 C24 N2 -0.5(7) . .
N2 C25 C26 C28 -147.3(4) . .
N2 C25 C26 C27 33.7(7) . .
C28 C26 C27 C28 1.4(8) . 7_665
C25 C26 C27 C28 -179.5(4) . 7_665
C27 C26 C28 C27 -1.4(8) . 7_665
C25 C26 C28 C27 179.5(4) . 7_665
N2 C22 N1 C23 -0.4(5) . .
C21 C22 N1 C23 -178.7(4) . .
N2 C22 N1 Cd2 175.6(3) . .
C21 C22 N1 Cd2 -2.7(5) . .
C24 C23 N1 C22 0.6(6) . .
C24 C23 N1 Cd2 -174.3(4) . .
O1 Cd2 N1 C22 103.4(4) 5_655 .
O9 Cd2 N1 C22 -118.6(3) 3 .
N3 Cd2 N1 C22 0.0(3) . .
O7 Cd2 N1 C22 156.6(4) . .
O1 Cd2 N1 C22 -44.5(4) 3 .
O1 Cd2 N1 C23 -82.2(6) 5_655 .
O9 Cd2 N1 C23 55.8(5) 3 .
N3 Cd2 N1 C23 174.5(5) . .
O7 Cd2 N1 C23 -29.0(5) . .
O1 Cd2 N1 C23 129.9(5) 3 .
N1 C22 N2 C24 0.2(5) . .
C21 C22 N2 C24 178.2(4) . .
N1 C22 N2 C25 -174.0(4) . .
C21 C22 N2 C25 4.1(8) . .
C23 C24 N2 C22 0.2(6) . .
C23 C24 N2 C25 174.7(5) . .
C26 C25 N2 C22 60.5(7) . .
C26 C25 N2 C24 -112.7(5) . .
C20 C21 N3 C17 -2.0(7) . .
C22 C21 N3 C17 178.3(5) . .
C20 C21 N3 Cd2 174.6(3) . .
C22 C21 N3 Cd2 -5.0(5) . .
C18 C17 N3 C21 0.0(9) . .
C18 C17 N3 Cd2 -176.5(5) . .
O1 Cd2 N3 C21 -146.8(3) 5_655 .
N1 Cd2 N3 C21 2.9(3) . .
O9 Cd2 N3 C21 88.4(4) 3 .
O7 Cd2 N3 C21 -37.3(5) . .
O1 Cd2 N3 C21 153.8(4) 3 .
O1 Cd2 N3 C17 29.6(5) 5_655 .
N1 Cd2 N3 C17 179.3(5) . .
O9 Cd2 N3 C17 -95.2(5) 3 .
O7 Cd2 N3 C17 139.1(4) . .
O1 Cd2 N3 C17 -29.7(4) 3 .
O2 C14 O1 Cd2 6.2(6) . 5_655
C10 C14 O1 Cd2 -169.7(3) . 5_655
O2 C14 O1 Cd2 -124.8(5) . 3_445
C10 C14 O1 Cd2 59.3(5) . 3_445
C4 C5 O3 C8 2.9(8) . .
C6 C5 O3 C8 -176.0(5) . .
C9 C8 O3 C5 -90.7(6) . .
C13 C8 O3 C5 95.9(6) . .
O7 C15 O6 Cd1 -56.6(6) . .
C7 C15 O6 Cd1 122.9(3) . .
O6 Cd1 O6 C15 -171.5(4) 2_654 .
O8 Cd1 O6 C15 -30.7(3) 4_554 .
O8 Cd1 O6 C15 90.9(4) 3 .
O9 Cd1 O6 C15 78.7(3) 3 .
O9 Cd1 O6 C15 -84.7(3) 4_554 .
C16 Cd1 O6 C15 82.7(3) 3 .
C16 Cd1 O6 C15 -56.2(3) 4_554 .
O6 C15 O7 Cd2 -19.9(7) . .
C7 C15 O7 Cd2 160.6(3) . .
O1 Cd2 O7 C15 -66.1(4) 5_655 .
N1 Cd2 O7 C15 136.6(5) . .
O9 Cd2 O7 C15 40.6(4) 3 .
N3 Cd2 O7 C15 175.0(4) . .
O1 Cd2 O7 C15 -21.7(5) 3 .
O9 C16 O8 Cd1 2.7(5) . 3_445
C11 C16 O8 Cd1 -179.8(4) . 3_445
O8 C16 O9 Cd2 -147.3(4) . 3_445
C11 C16 O9 Cd2 35.2(6) . 3_445
Cd1 C16 O9 Cd2 -144.6(4) 3_445 3_445
O8 C16 O9 Cd1 -2.7(5) . 3_445
C11 C16 O9 Cd1 179.8(4) . 3_445
